data_7225326
loop_
_publ_author_name
'Lu, Yu-Ling'
'Sun, Jing'
'Jiang, Yan-Hong'
'Yan, Chao Guo'

_publ_section_title
;
 Diastereoselective synthesis of
 spiro[indene-2,2'-pyrazolo[1,2-a]pyrazoles] and
 spiro[indoline-3,2'-pyrazolo[1,2-a]pyrazoles] via 1,3-dipolar
 cycloaddition
;
_journal_name_full 'RSC Adv.'
_journal_paper_doi 10.1039/C6RA02358D
_journal_year 2016
_chemical_formula_moiety 'C27 H21 Cl N2 O4'
_chemical_formula_sum 'C27 H21 Cl N2 O4'
_chemical_formula_weight 472.91
_chemical_name_systematic
; 
 ? 
;
_space_group_IT_number 14
_symmetry_cell_setting monoclinic
_symmetry_space_group_name_Hall '-P 2ybc'
_symmetry_space_group_name_H-M 'P 1 21/c 1'
_atom_sites_solution_hydrogens geom
_atom_sites_solution_primary direct
_atom_sites_solution_secondary difmap
_audit_block_doi 10.5517/cc1jmg0m
_audit_creation_method SHELXL-97
_audit_update_record
;
2015-08-15 deposited with the CCDC.
2016-05-19 downloaded from the CCDC.
;
_cell_angle_alpha 90.00
_cell_angle_beta 110.990(15)
_cell_angle_gamma 90.00
_cell_formula_units_Z 4
_cell_length_a 14.070(4)
_cell_length_b 8.4364(19)
_cell_length_c 20.473(4)
_cell_measurement_reflns_used 5163
_cell_measurement_temperature 296(2)
_cell_measurement_theta_max 22.84
_cell_measurement_theta_min 2.86
_cell_volume 2268.9(10)
_computing_cell_refinement 'Bruker SMART'
_computing_data_collection 'Bruker SMART'
_computing_data_reduction 'Bruker SAINT'
_computing_molecular_graphics 'Bruker SHELXTL'
_computing_publication_material 'Bruker SHELXTL'
_computing_structure_refinement 'SHELXL-97 (Sheldrick, 2008)'
_computing_structure_solution 'SHELXS-97 (Sheldrick, 2008)'
_diffrn_ambient_temperature 296(2)
_diffrn_measured_fraction_theta_full 0.994
_diffrn_measured_fraction_theta_max 0.994
_diffrn_measurement_device_type 'CCD area detector'
_diffrn_measurement_method 'phi and omega scans'
_diffrn_radiation_monochromator graphite
_diffrn_radiation_source 'fine-focus sealed tube'
_diffrn_radiation_type MoK\a
_diffrn_radiation_wavelength 0.71073
_diffrn_reflns_av_R_equivalents 0.0805
_diffrn_reflns_av_sigmaI/netI 0.0957
_diffrn_reflns_limit_h_max 18
_diffrn_reflns_limit_h_min -18
_diffrn_reflns_limit_k_max 10
_diffrn_reflns_limit_k_min -10
_diffrn_reflns_limit_l_max 26
_diffrn_reflns_limit_l_min -23
_diffrn_reflns_number 24507
_diffrn_reflns_theta_full 27.63
_diffrn_reflns_theta_max 27.63
_diffrn_reflns_theta_min 2.13
_exptl_absorpt_coefficient_mu 0.206
_exptl_absorpt_correction_T_max 0.960
_exptl_absorpt_correction_T_min 0.929
_exptl_absorpt_correction_type multi-scan
_exptl_absorpt_process_details sadabs
_exptl_crystal_colour colorless
_exptl_crystal_density_diffrn 1.384
_exptl_crystal_density_method 'not measured'
_exptl_crystal_description block
_exptl_crystal_F_000 984
_exptl_crystal_size_max 0.36
_exptl_crystal_size_mid 0.28
_exptl_crystal_size_min 0.20
_refine_diff_density_max 0.205
_refine_diff_density_min -0.327
_refine_diff_density_rms 0.049
_refine_ls_extinction_method none
_refine_ls_goodness_of_fit_ref 1.012
_refine_ls_hydrogen_treatment constr
_refine_ls_matrix_type full
_refine_ls_number_parameters 308
_refine_ls_number_reflns 5254
_refine_ls_number_restraints 0
_refine_ls_restrained_S_all 1.012
_refine_ls_R_factor_all 0.1449
_refine_ls_R_factor_gt 0.0563
_refine_ls_shift/su_max 0.001
_refine_ls_shift/su_mean 0.000
_refine_ls_structure_factor_coef Fsqd
_refine_ls_weighting_details 'calc w=1/[\s^2^(Fo^2^)+(0.0570P)^2^+0.2311P] where P=(Fo^2^+2Fc^2^)/3'
_refine_ls_weighting_scheme calc
_refine_ls_wR_factor_gt 0.1078
_refine_ls_wR_factor_ref 0.1326
_reflns_number_gt 2712
_reflns_number_total 5254
_reflns_threshold_expression >2sigma(I)
_cod_data_source_file c6ra02358d2.cif
_cod_data_source_block 1j
_cod_depositor_comments
;
The following automatic conversions were performed:

'_symmetry_cell_setting' value 'Monoclinic' changed to 'monoclinic'
according to
/usr/data/users/saulius/crontab/automatic-downloads/rss-feeds/RSC/lib/dictionaries/cif_core.dic
dictionary named 'cif_core.dic' version 2.4.2 from 2011-04-26.

Automatic conversion script
Id: cif_fix_values 4268 2015-11-12 08:31:59Z antanas 
;
_cod_original_cell_volume 2268.9(9)
_cod_original_sg_symbol_H-M 'P 21/c'
_cod_database_code 7225326

loop_
_symmetry_equiv_pos_as_xyz
'x, y, z'
'-x, y+1/2, -z+1/2'
'-x, -y, -z'
'x, -y-1/2, z-1/2'

loop_
_atom_site_label
_atom_site_type_symbol
_atom_site_fract_x
_atom_site_fract_y
_atom_site_fract_z
_atom_site_U_iso_or_equiv
_atom_site_adp_type
_atom_site_occupancy
_atom_site_symmetry_multiplicity
_atom_site_calc_flag
_atom_site_refinement_flags
C1 C 0.35157(16) 0.6925(2) 0.92844(10) 0.0336(5) Uani 1 1 d .
C2 C 0.43198(18) 0.6437(3) 0.90976(12) 0.0470(6) Uani 1 1 d .
H2 H 0.4745 0.7169 0.8999 0.056 Uiso 1 1 calc R
C3 C 0.4473(2) 0.4829(3) 0.90615(13) 0.0574(7) Uani 1 1 d .
H3 H 0.5004 0.4471 0.8930 0.069 Uiso 1 1 calc R
C4 C 0.3849(2) 0.3740(3) 0.92171(13) 0.0596(7) Uani 1 1 d .
H4 H 0.3980 0.2663 0.9201 0.072 Uiso 1 1 calc R
C5 C 0.30439(19) 0.4215(3) 0.93936(12) 0.0480(6) Uani 1 1 d .
H5 H 0.2621 0.3478 0.9491 0.058 Uiso 1 1 calc R
C6 C 0.28773(17) 0.5832(2) 0.94236(10) 0.0361(5) Uani 1 1 d .
C7 C 0.20571(18) 0.6667(2) 0.95718(11) 0.0371(5) Uani 1 1 d .
C8 C 0.22413(15) 0.8456(2) 0.95618(10) 0.0298(5) Uani 1 1 d .
C9 C 0.31889(16) 0.8554(2) 0.93638(10) 0.0313(5) Uani 1 1 d .
C10 C 0.13190(16) 0.9410(2) 0.90594(10) 0.0326(5) Uani 1 1 d .
H10 H 0.0700 0.8839 0.9032 0.039 Uiso 1 1 calc R
C11 C 0.12907(16) 0.9617(2) 0.83193(10) 0.0339(5) Uani 1 1 d .
C12 C 0.13887(17) 1.1083(2) 0.80463(10) 0.0395(6) Uani 1 1 d .
H12 H 0.1507 1.1983 0.8327 0.047 Uiso 1 1 calc R
C13 C 0.13093(19) 1.1206(3) 0.73552(11) 0.0481(6) Uani 1 1 d .
C14 C 0.1613(3) 1.4011(3) 0.74326(14) 0.0775(9) Uani 1 1 d .
H14A H 0.2282 1.3911 0.7781 0.116 Uiso 1 1 calc R
H14B H 0.1128 1.4183 0.7657 0.116 Uiso 1 1 calc R
H14C H 0.1600 1.4893 0.7133 0.116 Uiso 1 1 calc R
C15 C 0.1127(2) 0.9878(3) 0.69397(12) 0.0623(8) Uani 1 1 d .
H15 H 0.1063 0.9966 0.6473 0.075 Uiso 1 1 calc R
C16 C 0.1040(2) 0.8430(3) 0.72104(12) 0.0635(8) Uani 1 1 d .
H16 H 0.0932 0.7530 0.6930 0.076 Uiso 1 1 calc R
C17 C 0.1111(2) 0.8297(3) 0.78956(11) 0.0500(6) Uani 1 1 d .
H17 H 0.1037 0.7310 0.8074 0.060 Uiso 1 1 calc R
C18 C 0.05070(18) 1.1431(2) 0.95603(11) 0.0330(5) Uani 1 1 d .
C19 C 0.08569(17) 1.2353(2) 1.02258(11) 0.0409(6) Uani 1 1 d .
H19A H 0.0492 1.2027 1.0525 0.049 Uiso 1 1 calc R
H19B H 0.0751 1.3479 1.0133 0.049 Uiso 1 1 calc R
C20 C 0.19715(18) 1.1986(3) 1.05619(11) 0.0471(6) Uani 1 1 d .
H20A H 0.2368 1.2955 1.0643 0.056 Uiso 1 1 calc R
H20B H 0.2107 1.1459 1.1007 0.056 Uiso 1 1 calc R
C21 C 0.23521(16) 0.9231(2) 1.02733(10) 0.0323(5) Uani 1 1 d .
H21 H 0.1755 0.8933 1.0385 0.039 Uiso 1 1 calc R
C22 C 0.32825(16) 0.8876(2) 1.09027(10) 0.0328(5) Uani 1 1 d .
C23 C 0.31740(19) 0.7959(3) 1.14319(12) 0.0522(7) Uani 1 1 d .
H23 H 0.2537 0.7551 1.1381 0.063 Uiso 1 1 calc R
C24 C 0.3993(2) 0.7639(3) 1.20338(13) 0.0638(8) Uani 1 1 d .
H24 H 0.3912 0.7011 1.2384 0.077 Uiso 1 1 calc R
C25 C 0.49212(19) 0.8256(3) 1.21090(12) 0.0487(6) Uani 1 1 d .
C26 C 0.50580(18) 0.9162(3) 1.15963(11) 0.0415(6) Uani 1 1 d .
H26 H 0.5698 0.9563 1.1652 0.050 Uiso 1 1 calc R
C27 C 0.42339(17) 0.9474(2) 1.09933(11) 0.0374(5) Uani 1 1 d .
H27 H 0.4322 1.0096 1.0644 0.045 Uiso 1 1 calc R
Cl1 Cl 0.59577(6) 0.78886(11) 1.28697(4) 0.0900(3) Uani 1 1 d .
N1 N 0.13430(13) 1.08873(19) 0.94445(8) 0.0326(4) Uani 1 1 d .
N2 N 0.22488(13) 1.09297(19) 1.00737(8) 0.0328(4) Uani 1 1 d .
O1 O 0.13506(13) 0.60709(18) 0.96843(9) 0.0598(5) Uani 1 1 d .
O2 O 0.35997(12) 0.97591(16) 0.92796(8) 0.0437(4) Uani 1 1 d .
O3 O 0.13616(17) 1.2601(2) 0.70286(8) 0.0729(6) Uani 1 1 d .
O4 O -0.03680(12) 1.11922(17) 0.91596(8) 0.0451(4) Uani 1 1 d .

loop_
_atom_site_aniso_label
_atom_site_aniso_U_11
_atom_site_aniso_U_22
_atom_site_aniso_U_33
_atom_site_aniso_U_23
_atom_site_aniso_U_13
_atom_site_aniso_U_12
C1 0.0378(13) 0.0288(11) 0.0348(12) -0.0015(9) 0.0137(11) -0.0023(10)
C2 0.0471(16) 0.0407(14) 0.0608(16) -0.0052(11) 0.0285(13) -0.0030(11)
C3 0.0587(19) 0.0459(15) 0.0741(18) -0.0089(13) 0.0317(16) 0.0099(13)
C4 0.072(2) 0.0308(13) 0.0766(19) -0.0058(12) 0.0272(16) 0.0085(13)
C5 0.0631(18) 0.0281(12) 0.0516(15) -0.0006(11) 0.0191(13) -0.0082(12)
C6 0.0436(14) 0.0295(12) 0.0343(12) -0.0005(9) 0.0129(11) -0.0024(10)
C7 0.0432(15) 0.0348(12) 0.0360(13) 0.0022(10) 0.0174(11) -0.0080(11)
C8 0.0324(12) 0.0290(11) 0.0308(11) 0.0032(9) 0.0147(10) -0.0009(9)
C9 0.0373(13) 0.0295(11) 0.0283(12) 0.0009(9) 0.0132(10) -0.0029(10)
C10 0.0349(13) 0.0317(11) 0.0327(12) -0.0045(9) 0.0140(10) -0.0020(10)
C11 0.0348(13) 0.0372(12) 0.0276(12) -0.0025(10) 0.0087(10) 0.0034(10)
C12 0.0523(15) 0.0366(13) 0.0302(13) -0.0032(10) 0.0154(11) 0.0008(11)
C13 0.0653(18) 0.0467(15) 0.0342(14) 0.0054(11) 0.0201(12) 0.0078(12)
C14 0.118(3) 0.0513(17) 0.0607(18) 0.0092(14) 0.0292(18) -0.0107(17)
C15 0.095(2) 0.0636(18) 0.0295(14) -0.0024(13) 0.0234(15) 0.0139(15)
C16 0.102(2) 0.0480(16) 0.0356(15) -0.0132(12) 0.0180(15) 0.0053(15)
C17 0.0705(19) 0.0378(13) 0.0382(14) -0.0064(11) 0.0152(13) -0.0011(12)
C18 0.0383(15) 0.0303(11) 0.0342(13) 0.0090(10) 0.0174(12) 0.0029(11)
C19 0.0474(16) 0.0386(13) 0.0418(13) -0.0049(10) 0.0221(12) 0.0010(11)
C20 0.0529(17) 0.0533(14) 0.0352(13) -0.0104(11) 0.0162(12) 0.0083(12)
C21 0.0312(13) 0.0365(12) 0.0323(12) 0.0009(9) 0.0152(10) -0.0022(10)
C22 0.0340(13) 0.0345(12) 0.0320(12) 0.0016(9) 0.0143(10) 0.0005(10)
C23 0.0417(15) 0.0677(16) 0.0476(15) 0.0199(13) 0.0164(13) -0.0067(13)
C24 0.059(2) 0.081(2) 0.0483(16) 0.0318(14) 0.0149(15) -0.0019(15)
C25 0.0435(16) 0.0583(15) 0.0394(14) 0.0094(12) 0.0088(12) 0.0084(13)
C26 0.0360(14) 0.0464(13) 0.0430(14) -0.0022(11) 0.0154(12) -0.0018(11)
C27 0.0393(15) 0.0406(13) 0.0337(13) 0.0024(10) 0.0146(11) -0.0022(11)
Cl1 0.0593(5) 0.1239(7) 0.0641(5) 0.0372(5) -0.0056(4) 0.0072(5)
N1 0.0335(11) 0.0378(10) 0.0265(10) -0.0030(8) 0.0107(9) 0.0020(8)
N2 0.0344(11) 0.0337(10) 0.0280(10) -0.0034(7) 0.0085(9) 0.0017(8)
O1 0.0609(12) 0.0449(10) 0.0885(13) 0.0050(9) 0.0448(11) -0.0129(9)
O2 0.0525(11) 0.0317(8) 0.0582(10) -0.0006(7) 0.0338(9) -0.0084(7)
O3 0.1257(18) 0.0554(12) 0.0421(10) 0.0104(9) 0.0355(11) 0.0006(11)
O4 0.0380(10) 0.0532(10) 0.0427(9) 0.0030(8) 0.0127(8) 0.0046(8)

loop_
_atom_type_symbol
_atom_type_description
_atom_type_scat_dispersion_real
_atom_type_scat_dispersion_imag
_atom_type_scat_source
C C 0.0033 0.0016 'International Tables Vol C Tables 4.2.6.8 and 6.1.1.4'
H H 0.0000 0.0000 'International Tables Vol C Tables 4.2.6.8 and 6.1.1.4'
Cl Cl 0.1484 0.1585 'International Tables Vol C Tables 4.2.6.8 and 6.1.1.4'
N N 0.0061 0.0033 'International Tables Vol C Tables 4.2.6.8 and 6.1.1.4'
O O 0.0106 0.0060 'International Tables Vol C Tables 4.2.6.8 and 6.1.1.4'

loop_
_geom_angle_atom_site_label_1
_geom_angle_atom_site_label_2
_geom_angle_atom_site_label_3
_geom_angle
C2 C1 C6 120.93(19)
C2 C1 C9 128.79(19)
C6 C1 C9 110.27(18)
C3 C2 C1 117.8(2)
C3 C2 H2 121.1
C1 C2 H2 121.1
C2 C3 C4 121.1(2)
C2 C3 H3 119.5
C4 C3 H3 119.5
C5 C4 C3 121.4(2)
C5 C4 H4 119.3
C3 C4 H4 119.3
C4 C5 C6 117.9(2)
C4 C5 H5 121.0
C6 C5 H5 121.0
C1 C6 C5 120.8(2)
C1 C6 C7 109.69(18)
C5 C6 C7 129.5(2)
O1 C7 C6 126.8(2)
O1 C7 C8 124.6(2)
C6 C7 C8 108.62(18)
C9 C8 C7 103.00(16)
C9 C8 C21 114.96(16)
C7 C8 C21 111.27(15)
C9 C8 C10 113.31(15)
C7 C8 C10 114.35(17)
C21 C8 C10 100.45(15)
O2 C9 C1 125.58(19)
O2 C9 C8 126.11(18)
C1 C9 C8 108.31(16)
N1 C10 C11 115.31(16)
N1 C10 C8 103.32(15)
C11 C10 C8 115.94(17)
N1 C10 H10 107.2
C11 C10 H10 107.2
C8 C10 H10 107.2
C17 C11 C12 119.35(19)
C17 C11 C10 118.08(19)
C12 C11 C10 122.50(18)
C13 C12 C11 119.8(2)
C13 C12 H12 120.1
C11 C12 H12 120.1
O3 C13 C15 115.4(2)
O3 C13 C12 124.4(2)
C15 C13 C12 120.1(2)
O3 C14 H14A 109.5
O3 C14 H14B 109.5
H14A C14 H14B 109.5
O3 C14 H14C 109.5
H14A C14 H14C 109.5
H14B C14 H14C 109.5
C16 C15 C13 120.1(2)
C16 C15 H15 119.9
C13 C15 H15 119.9
C15 C16 C17 120.2(2)
C15 C16 H16 119.9
C17 C16 H16 119.9
C16 C17 C11 120.4(2)
C16 C17 H17 119.8
C11 C17 H17 119.8
O4 C18 N1 123.44(19)
O4 C18 C19 128.4(2)
N1 C18 C19 108.19(19)
C18 C19 C20 105.07(17)
C18 C19 H19A 110.7
C20 C19 H19A 110.7
C18 C19 H19B 110.7
C20 C19 H19B 110.7
H19A C19 H19B 108.8
N2 C20 C19 107.28(17)
N2 C20 H20A 110.3
C19 C20 H20A 110.3
N2 C20 H20B 110.3
C19 C20 H20B 110.3
H20A C20 H20B 108.5
N2 C21 C22 113.49(16)
N2 C21 C8 100.46(14)
C22 C21 C8 118.98(17)
N2 C21 H21 107.8
C22 C21 H21 107.8
C8 C21 H21 107.8
C27 C22 C23 118.3(2)
C27 C22 C21 123.22(19)
C23 C22 C21 118.5(2)
C24 C23 C22 121.2(2)
C24 C23 H23 119.4
C22 C23 H23 119.4
C25 C24 C23 119.1(2)
C25 C24 H24 120.4
C23 C24 H24 120.4
C24 C25 C26 121.3(2)
C24 C25 Cl1 119.72(19)
C26 C25 Cl1 119.0(2)
C25 C26 C27 119.2(2)
C25 C26 H26 120.4
C27 C26 H26 120.4
C22 C27 C26 120.9(2)
C22 C27 H27 119.6
C26 C27 H27 119.6
C18 N1 N2 112.09(15)
C18 N1 C10 121.67(18)
N2 N1 C10 109.95(14)
N1 N2 C21 100.89(14)
N1 N2 C20 104.60(15)
C21 N2 C20 114.57(16)
C13 O3 C14 118.81(17)

loop_
_geom_bond_atom_site_label_1
_geom_bond_atom_site_label_2
_geom_bond_distance
C1 C2 1.381(3)
C1 C6 1.387(3)
C1 C9 1.477(3)
C2 C3 1.380(3)
C2 H2 0.9300
C3 C4 1.385(4)
C3 H3 0.9300
C4 C5 1.366(3)
C4 H4 0.9300
C5 C6 1.389(3)
C5 H5 0.9300
C6 C7 1.473(3)
C7 O1 1.207(2)
C7 C8 1.533(3)
C8 C9 1.528(3)
C8 C21 1.553(3)
C8 C10 1.560(3)
C9 O2 1.212(2)
C10 N1 1.468(2)
C10 C11 1.511(3)
C10 H10 0.9800
C11 C17 1.378(3)
C11 C12 1.385(3)
C12 C13 1.383(3)
C12 H12 0.9300
C13 O3 1.369(3)
C13 C15 1.374(3)
C14 O3 1.419(3)
C14 H14A 0.9600
C14 H14B 0.9600
C14 H14C 0.9600
C15 C16 1.365(3)
C15 H15 0.9300
C16 C17 1.375(3)
C16 H16 0.9300
C17 H17 0.9300
C18 O4 1.227(2)
C18 N1 1.360(3)
C18 C19 1.491(3)
C19 C20 1.502(3)
C19 H19A 0.9700
C19 H19B 0.9700
C20 N2 1.491(3)
C20 H20A 0.9700
C20 H20B 0.9700
C21 N2 1.483(2)
C21 C22 1.502(3)
C21 H21 0.9800
C22 C27 1.380(3)
C22 C23 1.383(3)
C23 C24 1.379(3)
C23 H23 0.9300
C24 C25 1.363(4)
C24 H24 0.9300
C25 C26 1.366(3)
C25 Cl1 1.738(2)
C26 C27 1.383(3)
C26 H26 0.9300
C27 H27 0.9300
N1 N2 1.452(2)
